data_2010269
loop_
_publ_author_name
'Garcia, J.G.'
'Fronzek, F.R.'
'Gandour, R.D.'

_publ_section_title
;
 Two dimethylmorpholinium bromides
;
_journal_issue 12
_journal_name_full 'Acta Crystallographica Section C'
_journal_page_first 2022
_journal_page_last 2025
_journal_paper_doi 10.1107/S0108270194004518
_journal_volume 50
_journal_year 1994
_chemical_formula_moiety 'C13 H20 N1 O2 1+,Br1 1-,nH2 O1'
_chemical_formula_sum 'C13 H22 Br N O3'
_chemical_formula_weight 308.2
_space_group_IT_number 14
_symmetry_cell_setting monoclinic
_symmetry_space_group_name_Hall '-P 2yn'
_symmetry_space_group_name_H-M 'P 1 21/n 1'
_atom_type_scat_source IntTabIV
_cell_angle_alpha 90
_cell_angle_beta 93.38(2)
_cell_angle_gamma 90
_cell_formula_units_Z 4
_cell_length_a 8.451(3)
_cell_length_b 13.535(2)
_cell_length_c 12.915(2)
_cell_measurement_reflns_used 25
_cell_measurement_temperature 298
_cell_measurement_theta_max 25
_cell_measurement_theta_min 1
_cell_volume 1474.7(6)
_diffrn_measurement_device 'Enraf-Nonius CAD4'
_diffrn_measurement_method \w-2\q
_diffrn_radiation_type MoK\a
_diffrn_radiation_wavelength 0.71073
_diffrn_reflns_av_R_equivalents 0.024
_diffrn_reflns_limit_h_max 10
_diffrn_reflns_limit_h_min 0
_diffrn_reflns_limit_k_max 16
_diffrn_reflns_limit_k_min 0
_diffrn_reflns_limit_l_max 15
_diffrn_reflns_limit_l_min -15
_diffrn_reflns_number 2889
_diffrn_reflns_theta_max 25
_diffrn_standards_decay_% -3.4
_diffrn_standards_interval_time 177
_diffrn_standards_number 3
_exptl_absorpt_coefficient_mu 2.8
_exptl_absorpt_correction_T_max 0.994
_exptl_absorpt_correction_T_min 0.914
_exptl_absorpt_correction_type empirical
_exptl_crystal_colour Colorless
_exptl_crystal_density_diffrn 1.388
_exptl_crystal_description Needle
_exptl_crystal_size_max 0.38
_exptl_crystal_size_mid 0.10
_exptl_crystal_size_min 0.06
_refine_diff_density_max 0.43
_refine_diff_density_min -0.18
_refine_ls_goodness_of_fit_obs 1.388
_refine_ls_number_parameters 244
_refine_ls_number_reflns 1705
_refine_ls_R_factor_obs 0.044
_refine_ls_shift/esd_max 0.03
_refine_ls_structure_factor_coef F
_refine_ls_weighting_details 'w = 4F~o~^2^[\s^2^(F^2^) + (0.02F~o~^2^)^2^]^-1^'
_refine_ls_weighting_scheme calc
_refine_ls_wR_factor_obs 0.033
_reflns_number_observed 1705
_reflns_number_total 2583
_reflns_observed_criterion I>1\s(I)
_cod_data_source_file cr1117.cif
_cod_data_source_block cr1117b
_cod_depositor_comments
;
 Marking attached hydrogen atoms.

 Antanas Vaitkus,
 2017-03-24

The following automatic conversions were performed:

'_refine_ls_weighting_scheme' value ' w = 4F~o~^2^[\s^2^(F^2^) +
(0.02F~o~^2^)^2^]^-1^' was changed to 'calc'. New tag
'_refine_ls_weighting_details' was created. The value of the new tag
was set to 'w = 4F~o~^2^[\s^2^(F^2^) + (0.02F~o~^2^)^2^]^-1^'.

Automatic conversion script
Id: cif_fix_values 3143 2015-03-26 13:38:13Z robertas 
;
_cod_original_cell_volume 1474.8(9)
_cod_original_sg_symbol_H-M 'P 21/n'
_cod_original_formula_sum 'C13 H22 Br N1 O3'
_cod_database_code 2010269

loop_
_symmetry_equiv_pos_as_xyz
x,y,z
1/2+x,1/2-y,1/2+z
-x,-y,-z
1/2-x,1/2+y,1/2-z

loop_
_atom_site_label
_atom_site_fract_x
_atom_site_fract_y
_atom_site_fract_z
_atom_site_attached_hydrogens
Br .71862(5) .67662(4) .09612(3) 0
O1 .7140(3) .7343(2) .5168(2) 0
O2 .5427(3) .8658(2) .4807(2) 0
N .8453(4) .8648(2) .3673(2) 0
C1 .8171(4) .8951(3) .4766(3) 0
C2 .6897(4) .8372(3) .5285(3) 0
C3 .7317(5) .7021(3) .4127(3) 0
C4 .8676(5) .7545(3) .3667(3) 0
C5 .9943(5) .9145(4) .3358(3) 0
C6 .7126(5) .8957(3) .2918(3) 0
C7 .7016(4) .8594(3) .6434(3) 0
C8 .6472(5) .9481(3) .6793(3) 0
C9 .6632(5) .9714(3) .7836(3) 0
C10 .7313(5) .9052(4) .8530(3) 0
C11 .7885(5) .8173(3) .8184(3) 0
C12 .7741(5) .7946(3) .7142(3) 0
C13 .7581(7) .5918(3) .4170(4) 0
O1W .9490(10) .8705(8) .0874(7) 2
H20H .478(3) .853(2) .509(2) 0
H1a .789(3) .965(2) .476(2) 0
H1b .913(3) .884(2) .519(2) 0
H3 .636(3) .718(2) .373(2) 0
H4a .963(3) .743(2) .408(2) 0
H4b .879(4) .730(3) .296(2) 0
H5a 1.078(4) .895(2) .382(2) 0
H5b 1.010(4) .894(3) .268(3) 0
H5c .971(5) .989(3) .338(3) 0
H6a .604(4) .861(3) .305(3) 0
H6b .700(3) .965(2) .294(2) 0
H6c .729(4) .872(2) .216(2) 0
H8 .605(4) .990(2) .632(2) 0
H9 .627(4) 1.033(2) .801(3) 0
H10 .748(4) .921(3) .923(3) 0
H11 .833(4) .772(3) .871(3) 0
H12 .815(3) .741(2) .690(2) 0
H13a .660(6) .563(4) .453(4) 0
H13b .762(4) .576(3) .351(3) 0
H13c .839(4) .579(3) .453(3) 0

loop_
_geom_angle_atom_site_label_1
_geom_angle_atom_site_label_2
_geom_angle_atom_site_label_3
_geom_angle
_geom_angle_publ_flag
C2 O1 C3 115.1(3) yes
C1 N C4 107.6(3) yes
C1 N C5 108.3(3) yes
C1 N C6 112.4(3) yes
C4 N C5 109.6(3) yes
C4 N C6 111.2(3) yes
C5 N C6 107.8(3) yes
N C1 C2 115.4(3) yes
O1 C2 O2 110.7(3) yes
O1 C2 C1 110.4(3) yes
O1 C2 C7 107.4(3) yes
O2 C2 C1 107.1(3) yes
O2 C2 C7 112.4(3) yes
C1 C2 C7 108.9(3) yes
O1 C3 C4 110.7(3) yes
O1 C3 C13 106.8(3) yes
C4 C3 C13 111.5(4) yes
N C4 C3 111.5(3) yes
C2 C7 C8 120.0(3) yes
C2 C7 C12 121.6(3) yes
C8 C7 C12 118.3(3) yes
C7 C8 C9 120.8(4) yes
C8 C9 C10 120.1(4) yes
C9 C10 C11 119.8(4) yes
C10 C11 C12 120.0(4) yes
C7 C12 C11 120.9(4) yes

loop_
_geom_bond_atom_site_label_1
_geom_bond_atom_site_label_2
_geom_bond_site_symmetry_1
_geom_bond_site_symmetry_2
_geom_bond_distance
_geom_bond_publ_flag
O1 C2 . . 1.417(4) yes
O1 C3 . . 1.429(5) yes
O2 C2 . . 1.409(4) yes
N C1 . . 1.502(5) yes
N C4 . . 1.504(5) yes
N C5 . . 1.505(5) yes
N C6 . . 1.501(5) yes
C1 C2 . . 1.519(5) yes
C2 C7 . . 1.511(5) yes
C3 C4 . . 1.502(6) yes
C3 C13 . . 1.511(6) yes
C7 C8 . . 1.376(5) yes
C7 C12 . . 1.384(5) yes
C8 C9 . . 1.382(6) yes
C9 C10 . . 1.369(9) yes
C10 C11 . . 1.369(7) yes
C11 C12 . . 1.379(5) yes

loop_
_geom_torsion_atom_site_label_1
_geom_torsion_atom_site_label_2
_geom_torsion_atom_site_label_3
_geom_torsion_atom_site_label_4
_geom_torsion
_geom_torsion_publ_flag
C2 O1 C3 C4 57.8(4) yes
C4 N C1 C2 -50.5(4) yes
N C1 C2 O1 49.4(4) yes
N C1 C2 O2 -71.2(4) yes
O2 C2 C7 C8 -42.9(5) yes
H20H O2 C2 O1 76(2) yes
